data_7236825
loop_
_publ_author_name
'Huang, Ding-Chi'
'Kuo, Chi-Hsien'
'Ho, Man-Tzu'
'Lin, Bo-Chao'
'Peng, Wei-Tao'
'Chao, Ito'
'Hsu, Chao-Ping'
'Tao, Yu-Tai'

_publ_section_title
;
 Contorted tetrabenzoacenes of varied conjugation: charge transport study
 with single-crystal field-effect transistors
;
_journal_issue 31
_journal_name_full 'Journal of Materials Chemistry C'
_journal_page_first 7935
_journal_paper_doi 10.1039/C7TC02254A
_journal_volume 5
_journal_year 2017
_chemical_formula_moiety 'C38 H20'
_chemical_formula_sum 'C38 H20'
_chemical_formula_weight 476.54
_chemical_name_systematic TBH
_space_group_IT_number 61
_space_group_name_Hall '-P 2ac 2ab'
_space_group_name_H-M_alt 'P b c a'
_symmetry_cell_setting orthorhombic
_symmetry_space_group_name_H-M 'P b c a'
_atom_sites_solution_hydrogens geom
_atom_sites_solution_primary direct
_atom_sites_solution_secondary difmap
_audit_creation_method SHELXL-97
_audit_update_record
;
2016-05-23 deposited with the CCDC.
2017-07-17 downloaded from the CCDC.
;
_cell_angle_alpha 90.00
_cell_angle_beta 90.00
_cell_angle_gamma 90.00
_cell_formula_units_Z 8
_cell_length_a 18.8657(14)
_cell_length_b 7.6482(4)
_cell_length_c 31.436(2)
_cell_measurement_reflns_used 1261
_cell_measurement_temperature 200(2)
_cell_measurement_theta_max 19.96
_cell_measurement_theta_min 2.95
_cell_volume 4535.9(5)
_computing_molecular_graphics 'Ortep-3 for Windows (Farrugia, 1997)'
_computing_publication_material 'WinGX publication routines (Farrugia, 1999)'
_computing_structure_refinement 'SHELXL-97 (Sheldrick, 1997)'
_computing_structure_solution 'SHELXS-86 (Sheldrick, 1986)'
_diffrn_ambient_temperature 200(2)
_diffrn_measured_fraction_theta_full 0.992
_diffrn_measured_fraction_theta_max 0.992
_diffrn_measurement_device_type 'Bruker APEX2'
_diffrn_radiation_monochromator graphite
_diffrn_radiation_source 'fine-focus sealed tube'
_diffrn_radiation_type MoK\a
_diffrn_radiation_wavelength 0.71073
_diffrn_reflns_av_R_equivalents 0.1071
_diffrn_reflns_av_sigmaI/netI 0.0952
_diffrn_reflns_limit_h_max 22
_diffrn_reflns_limit_h_min -21
_diffrn_reflns_limit_k_max 8
_diffrn_reflns_limit_k_min -9
_diffrn_reflns_limit_l_max 37
_diffrn_reflns_limit_l_min -37
_diffrn_reflns_number 21688
_diffrn_reflns_theta_full 25.09
_diffrn_reflns_theta_max 25.09
_diffrn_reflns_theta_min 1.69
_exptl_absorpt_coefficient_mu 0.079
_exptl_absorpt_correction_T_max 0.9968
_exptl_absorpt_correction_T_min 0.9660
_exptl_absorpt_correction_type multi-scan
_exptl_crystal_colour yellow
_exptl_crystal_density_diffrn 1.396
_exptl_crystal_density_method 'not measured'
_exptl_crystal_description prism
_exptl_crystal_F_000 1984
_exptl_crystal_recrystallization_method 'Vapour deposition'
_exptl_crystal_size_max 0.44
_exptl_crystal_size_mid 0.16
_exptl_crystal_size_min 0.04
_refine_diff_density_max 0.224
_refine_diff_density_min -0.225
_refine_diff_density_rms 0.055
_refine_ls_extinction_method none
_refine_ls_goodness_of_fit_ref 0.975
_refine_ls_hydrogen_treatment constr
_refine_ls_matrix_type full
_refine_ls_number_parameters 343
_refine_ls_number_reflns 4000
_refine_ls_number_restraints 0
_refine_ls_restrained_S_all 0.975
_refine_ls_R_factor_all 0.1293
_refine_ls_R_factor_gt 0.0554
_refine_ls_shift/su_max 0.000
_refine_ls_shift/su_mean 0.000
_refine_ls_structure_factor_coef Fsqd
_refine_ls_weighting_details 'calc w=1/[\s^2^(Fo^2^)+(0.0929P)^2^+0.0000P] where P=(Fo^2^+2Fc^2^)/3'
_refine_ls_weighting_scheme calc
_refine_ls_wR_factor_gt 0.1369
_refine_ls_wR_factor_ref 0.1865
_reflns_number_gt 2076
_reflns_number_total 4000
_reflns_threshold_expression >2sigma(I)
_cod_data_source_file c7tc02254a2.cif
_cod_data_source_block 15167
_cod_original_cell_volume 4535.8(5)
_cod_database_code 7236825

loop_
_symmetry_equiv_pos_as_xyz
'x, y, z'
'-x+1/2, -y, z+1/2'
'-x, y+1/2, -z+1/2'
'x+1/2, -y+1/2, -z'
'-x, -y, -z'
'x-1/2, y, -z-1/2'
'x, -y-1/2, z-1/2'
'-x-1/2, y-1/2, z'

loop_
_atom_site_label
_atom_site_type_symbol
_atom_site_fract_x
_atom_site_fract_y
_atom_site_fract_z
_atom_site_U_iso_or_equiv
_atom_site_adp_type
_atom_site_occupancy
_atom_site_symmetry_multiplicity
_atom_site_calc_flag
_atom_site_refinement_flags
C1 C 0.62141(19) 0.7691(5) 0.72850(10) 0.0385(9) Uani 1 1 d .
C2 C 0.6752(2) 0.7674(5) 0.75993(11) 0.0501(11) Uani 1 1 d .
H2 H 0.7056 0.8657 0.7626 0.060 Uiso 1 1 calc R
C3 C 0.6845(2) 0.6274(6) 0.78667(12) 0.0570(12) Uani 1 1 d .
H3 H 0.7215 0.6284 0.8072 0.068 Uiso 1 1 calc R
C4 C 0.6398(2) 0.4854(6) 0.78360(12) 0.0567(11) Uani 1 1 d .
H4 H 0.6455 0.3891 0.8024 0.068 Uiso 1 1 calc R
C5 C 0.5871(2) 0.4829(5) 0.75349(11) 0.0516(11) Uani 1 1 d .
H5 H 0.5566 0.3843 0.7519 0.062 Uiso 1 1 calc R
C6 C 0.57700(19) 0.6224(5) 0.72490(10) 0.0404(9) Uani 1 1 d .
C7 C 0.52045(18) 0.6192(5) 0.69261(11) 0.0366(9) Uani 1 1 d .
C8 C 0.4767(2) 0.4741(5) 0.68706(12) 0.0475(10) Uani 1 1 d .
H8 H 0.4821 0.3755 0.7051 0.057 Uiso 1 1 calc R
C9 C 0.4256(2) 0.4721(5) 0.65552(12) 0.0470(10) Uani 1 1 d .
H9 H 0.3986 0.3691 0.6509 0.056 Uiso 1 1 calc R
C10 C 0.41341(18) 0.6170(4) 0.63075(11) 0.0394(9) Uani 1 1 d .
H10 H 0.3775 0.6137 0.6096 0.047 Uiso 1 1 calc R
C11 C 0.45333(18) 0.7696(4) 0.63643(10) 0.0325(8) Uani 1 1 d .
C12 C 0.51054(17) 0.7663(4) 0.66568(10) 0.0316(8) Uani 1 1 d .
C13 C 0.55831(17) 0.9137(4) 0.66808(10) 0.0307(8) Uani 1 1 d .
C14 C 0.61171(18) 0.9197(4) 0.69989(10) 0.0345(9) Uani 1 1 d .
C15 C 0.65393(19) 1.0691(5) 0.70292(11) 0.0443(10) Uani 1 1 d .
H15 H 0.6901 1.0748 0.7239 0.053 Uiso 1 1 calc R
C16 C 0.6439(2) 1.2078(5) 0.67594(11) 0.0435(9) Uani 1 1 d .
H16 H 0.6712 1.3110 0.6795 0.052 Uiso 1 1 calc R
C17 C 0.59422(17) 1.1990(4) 0.64353(10) 0.0350(9) Uani 1 1 d .
H17 H 0.5883 1.2962 0.6251 0.042 Uiso 1 1 calc R
C18 C 0.55275(17) 1.0495(4) 0.63757(10) 0.0308(8) Uani 1 1 d .
C19 C 0.49973(16) 1.0372(4) 0.60366(10) 0.0289(8) Uani 1 1 d .
C20 C 0.44378(17) 0.9218(4) 0.60890(10) 0.0311(8) Uani 1 1 d .
C21 C 0.37915(17) 0.9503(4) 0.58477(10) 0.0301(8) Uani 1 1 d .
C22 C 0.31292(18) 0.8861(4) 0.59827(11) 0.0364(9) Uani 1 1 d .
H22 H 0.3095 0.8266 0.6247 0.044 Uiso 1 1 calc R
C23 C 0.25316(18) 0.9080(4) 0.57395(12) 0.0384(9) Uani 1 1 d .
H23 H 0.2089 0.8653 0.5839 0.046 Uiso 1 1 calc R
C24 C 0.25701(17) 0.9920(4) 0.53493(11) 0.0376(9) Uani 1 1 d .
H24 H 0.2160 0.9984 0.5175 0.045 Uiso 1 1 calc R
C25 C 0.32018(17) 1.0673(4) 0.52082(11) 0.0323(8) Uani 1 1 d .
C26 C 0.38073(17) 1.0554(4) 0.54751(10) 0.0289(8) Uani 1 1 d .
C27 C 0.44556(17) 1.1422(4) 0.53576(10) 0.0278(8) Uani 1 1 d .
C28 C 0.50485(17) 1.1365(4) 0.56397(10) 0.0289(8) Uani 1 1 d .
C29 C 0.56980(17) 1.2035(4) 0.54944(10) 0.0314(8) Uani 1 1 d .
H29 H 0.6109 1.1926 0.5667 0.038 Uiso 1 1 calc R
C30 C 0.57473(18) 1.2849(4) 0.51037(10) 0.0334(8) Uani 1 1 d .
H30 H 0.6192 1.3286 0.5010 0.040 Uiso 1 1 calc R
C31 C 0.51599(18) 1.3037(4) 0.48479(11) 0.0333(9) Uani 1 1 d .
H31 H 0.5198 1.3673 0.4589 0.040 Uiso 1 1 calc R
C32 C 0.45109(18) 1.2310(4) 0.49629(10) 0.0306(8) Uani 1 1 d .
C33 C 0.38935(18) 1.2383(4) 0.46778(10) 0.0312(8) Uani 1 1 d .
C34 C 0.32564(18) 1.1560(4) 0.47970(11) 0.0326(8) Uani 1 1 d .
C35 C 0.26920(19) 1.1553(5) 0.45076(12) 0.0430(9) Uani 1 1 d .
H35 H 0.2263 1.0979 0.4583 0.052 Uiso 1 1 calc R
C36 C 0.2742(2) 1.2352(5) 0.41182(12) 0.0513(11) Uani 1 1 d .
H36 H 0.2352 1.2330 0.3927 0.062 Uiso 1 1 calc R
C37 C 0.3366(2) 1.3195(5) 0.40038(11) 0.0453(10) Uani 1 1 d .
H37 H 0.3402 1.3756 0.3735 0.054 Uiso 1 1 calc R
C38 C 0.39300(19) 1.3216(4) 0.42797(11) 0.0392(9) Uani 1 1 d .
H38 H 0.4353 1.3804 0.4200 0.047 Uiso 1 1 calc R

loop_
_atom_site_aniso_label
_atom_site_aniso_U_11
_atom_site_aniso_U_22
_atom_site_aniso_U_33
_atom_site_aniso_U_23
_atom_site_aniso_U_13
_atom_site_aniso_U_12
C1 0.038(2) 0.053(2) 0.0246(19) -0.0036(17) 0.0060(17) 0.0112(19)
C2 0.045(3) 0.071(3) 0.034(2) -0.005(2) -0.001(2) 0.011(2)
C3 0.046(3) 0.088(3) 0.037(2) 0.006(2) 0.000(2) 0.016(3)
C4 0.047(3) 0.083(3) 0.040(2) 0.020(2) 0.006(2) 0.013(3)
C5 0.052(3) 0.065(3) 0.038(2) 0.014(2) 0.009(2) 0.004(2)
C6 0.038(2) 0.054(2) 0.0291(19) 0.0024(18) 0.0112(18) 0.0084(19)
C7 0.031(2) 0.048(2) 0.031(2) 0.0023(18) 0.0103(17) 0.0018(18)
C8 0.046(2) 0.050(2) 0.047(2) 0.014(2) 0.010(2) -0.002(2)
C9 0.044(2) 0.047(2) 0.050(2) 0.004(2) 0.005(2) -0.0077(19)
C10 0.034(2) 0.045(2) 0.039(2) 0.0036(18) 0.0010(18) -0.0035(18)
C11 0.031(2) 0.038(2) 0.0281(18) -0.0029(16) 0.0050(16) -0.0050(16)
C12 0.0281(19) 0.038(2) 0.0288(18) -0.0018(16) 0.0090(16) 0.0005(16)
C13 0.0275(19) 0.039(2) 0.0260(18) -0.0044(16) 0.0024(16) 0.0017(16)
C14 0.030(2) 0.048(2) 0.0258(18) -0.0037(17) 0.0026(16) 0.0030(18)
C15 0.039(2) 0.062(3) 0.032(2) -0.0060(19) -0.0052(18) -0.008(2)
C16 0.041(2) 0.049(2) 0.040(2) -0.0086(19) -0.0026(19) -0.012(2)
C17 0.033(2) 0.041(2) 0.0315(19) -0.0059(16) 0.0007(17) -0.0057(16)
C18 0.0268(19) 0.0370(19) 0.0286(18) -0.0068(16) 0.0009(16) 0.0015(16)
C19 0.0241(18) 0.0337(19) 0.0290(19) -0.0072(15) 0.0012(15) 0.0008(15)
C20 0.0275(19) 0.038(2) 0.0280(18) -0.0084(16) 0.0020(16) -0.0007(16)
C21 0.0279(19) 0.0313(19) 0.0312(18) -0.0092(15) 0.0000(16) 0.0008(15)
C22 0.030(2) 0.038(2) 0.042(2) -0.0082(16) 0.0052(18) -0.0033(16)
C23 0.0234(19) 0.033(2) 0.059(2) -0.0102(18) 0.0026(19) -0.0021(16)
C24 0.027(2) 0.0329(19) 0.053(2) -0.0117(18) -0.0040(18) 0.0012(16)
C25 0.0245(19) 0.0292(19) 0.043(2) -0.0121(16) -0.0028(17) 0.0050(15)
C26 0.0276(19) 0.0254(18) 0.0337(19) -0.0116(15) 0.0015(16) 0.0025(15)
C27 0.0254(19) 0.0254(17) 0.0324(19) -0.0058(15) 0.0038(16) 0.0052(15)
C28 0.0262(19) 0.0265(18) 0.034(2) -0.0063(15) 0.0007(16) 0.0022(15)
C29 0.029(2) 0.0323(19) 0.0329(19) -0.0076(16) -0.0037(17) -0.0022(16)
C30 0.030(2) 0.032(2) 0.038(2) -0.0041(16) 0.0051(17) -0.0063(16)
C31 0.039(2) 0.0274(19) 0.034(2) -0.0036(15) 0.0021(18) -0.0008(16)
C32 0.029(2) 0.0254(18) 0.037(2) -0.0084(15) 0.0018(16) 0.0043(15)
C33 0.034(2) 0.0286(18) 0.0315(19) -0.0092(16) -0.0016(16) 0.0077(16)
C34 0.030(2) 0.0296(19) 0.038(2) -0.0089(16) -0.0050(17) 0.0066(16)
C35 0.030(2) 0.052(2) 0.047(2) -0.006(2) -0.0052(19) 0.0073(18)
C36 0.041(2) 0.064(3) 0.049(3) -0.010(2) -0.013(2) 0.011(2)
C37 0.049(3) 0.055(2) 0.033(2) -0.0033(18) -0.007(2) 0.014(2)
C38 0.040(2) 0.041(2) 0.037(2) -0.0062(17) 0.0001(18) 0.0097(18)

loop_
_atom_type_symbol
_atom_type_description
_atom_type_scat_dispersion_real
_atom_type_scat_dispersion_imag
_atom_type_scat_source
C C 0.0033 0.0016 'International Tables Vol C Tables 4.2.6.8 and 6.1.1.4'
H H 0.0000 0.0000 'International Tables Vol C Tables 4.2.6.8 and 6.1.1.4'

loop_
_geom_angle_atom_site_label_1
_geom_angle_atom_site_label_2
_geom_angle_atom_site_label_3
_geom_angle
C6 C1 C2 118.4(3)
C6 C1 C14 120.1(3)
C2 C1 C14 121.5(4)
C3 C2 C1 121.7(4)
C3 C2 H2 119.1
C1 C2 H2 119.1
C2 C3 C4 119.6(4)
C2 C3 H3 120.2
C4 C3 H3 120.2
C5 C4 C3 120.1(4)
C5 C4 H4 119.9
C3 C4 H4 119.9
C4 C5 C6 121.8(4)
C4 C5 H5 119.1
C6 C5 H5 119.1
C1 C6 C5 118.2(3)
C1 C6 C7 120.1(3)
C5 C6 C7 121.7(4)
C8 C7 C12 118.6(3)
C8 C7 C6 121.9(3)
C12 C7 C6 119.5(3)
C9 C8 C7 120.7(3)
C9 C8 H8 119.6
C7 C8 H8 119.6
C10 C9 C8 120.9(4)
C10 C9 H9 119.5
C8 C9 H9 119.5
C9 C10 C11 120.7(3)
C9 C10 H10 119.7
C11 C10 H10 119.7
C10 C11 C12 118.5(3)
C10 C11 C20 121.5(3)
C12 C11 C20 119.5(3)
C11 C12 C7 120.1(3)
C11 C12 C13 119.6(3)
C7 C12 C13 120.3(3)
C18 C13 C14 120.4(3)
C18 C13 C12 119.3(3)
C14 C13 C12 120.3(3)
C15 C14 C13 118.6(3)
C15 C14 C1 121.8(3)
C13 C14 C1 119.5(3)
C16 C15 C14 120.8(3)
C16 C15 H15 119.6
C14 C15 H15 119.6
C15 C16 C17 120.7(3)
C15 C16 H16 119.6
C17 C16 H16 119.6
C16 C17 C18 121.1(3)
C16 C17 H17 119.5
C18 C17 H17 119.5
C17 C18 C13 117.8(3)
C17 C18 C19 122.1(3)
C13 C18 C19 119.7(3)
C20 C19 C28 118.8(3)
C20 C19 C18 118.3(3)
C28 C19 C18 122.8(3)
C19 C20 C21 118.8(3)
C19 C20 C11 118.9(3)
C21 C20 C11 122.1(3)
C22 C21 C26 117.7(3)
C22 C21 C20 122.4(3)
C26 C21 C20 119.9(3)
C23 C22 C21 121.2(3)
C23 C22 H22 119.4
C21 C22 H22 119.4
C22 C23 C24 120.4(3)
C22 C23 H23 119.8
C24 C23 H23 119.8
C23 C24 C25 121.1(3)
C23 C24 H24 119.4
C25 C24 H24 119.4
C24 C25 C26 118.2(3)
C24 C25 C34 122.1(3)
C26 C25 C34 119.7(3)
C25 C26 C21 120.4(3)
C25 C26 C27 120.1(3)
C21 C26 C27 119.3(3)
C32 C27 C28 120.0(3)
C32 C27 C26 120.5(3)
C28 C27 C26 119.5(3)
C29 C28 C27 118.0(3)
C29 C28 C19 121.6(3)
C27 C28 C19 119.6(3)
C30 C29 C28 120.9(3)
C30 C29 H29 119.6
C28 C29 H29 119.6
C31 C30 C29 120.8(3)
C31 C30 H30 119.6
C29 C30 H30 119.6
C30 C31 C32 121.0(3)
C30 C31 H31 119.5
C32 C31 H31 119.5
C31 C32 C27 118.9(3)
C31 C32 C33 121.5(3)
C27 C32 C33 119.5(3)
C38 C33 C34 118.8(3)
C38 C33 C32 121.4(3)
C34 C33 C32 119.8(3)
C35 C34 C33 118.5(3)
C35 C34 C25 121.2(3)
C33 C34 C25 120.2(3)
C36 C35 C34 121.7(4)
C36 C35 H35 119.1
C34 C35 H35 119.1
C35 C36 C37 119.8(4)
C35 C36 H36 120.1
C37 C36 H36 120.1
C38 C37 C36 119.9(4)
C38 C37 H37 120.0
C36 C37 H37 120.0
C37 C38 C33 121.3(4)
C37 C38 H38 119.4
C33 C38 H38 119.4

loop_
_geom_bond_atom_site_label_1
_geom_bond_atom_site_label_2
_geom_bond_distance
C1 C6 1.405(5)
C1 C2 1.416(5)
C1 C14 1.473(4)
C2 C3 1.372(5)
C2 H2 0.9500
C3 C4 1.378(5)
C3 H3 0.9500
C4 C5 1.373(5)
C4 H4 0.9500
C5 C6 1.408(5)
C5 H5 0.9500
C6 C7 1.473(5)
C7 C8 1.393(5)
C7 C12 1.420(4)
C8 C9 1.383(5)
C8 H8 0.9500
C9 C10 1.374(4)
C9 H9 0.9500
C10 C11 1.400(4)
C10 H10 0.9500
C11 C12 1.418(4)
C11 C20 1.461(4)
C12 C13 1.446(4)
C13 C18 1.418(4)
C13 C14 1.420(4)
C14 C15 1.396(4)
C15 C16 1.372(4)
C15 H15 0.9500
C16 C17 1.385(4)
C16 H16 0.9500
C17 C18 1.398(4)
C17 H17 0.9500
C18 C19 1.465(4)
C19 C20 1.386(4)
C19 C28 1.464(4)
C20 C21 1.452(4)
C21 C22 1.408(4)
C21 C26 1.421(4)
C22 C23 1.373(4)
C22 H22 0.9500
C23 C24 1.386(4)
C23 H23 0.9500
C24 C25 1.396(4)
C24 H24 0.9500
C25 C26 1.420(4)
C25 C34 1.463(5)
C26 C27 1.440(4)
C27 C32 1.418(4)
C27 C28 1.428(4)
C28 C29 1.404(4)
C29 C30 1.380(4)
C29 H29 0.9500
C30 C31 1.377(4)
C30 H30 0.9500
C31 C32 1.393(4)
C31 H31 0.9500
C32 C33 1.471(4)
C33 C38 1.406(4)
C33 C34 1.408(4)
C34 C35 1.401(4)
C35 C36 1.372(5)
C35 H35 0.9500
C36 C37 1.389(5)
C36 H36 0.9500
C37 C38 1.373(5)
C37 H37 0.9500
C38 H38 0.9500
